data_7220706
loop_
_publ_author_name
'Yadav, Shipra'
'Yousuf, Imtiyaz'
'Usman, Mohammad'
'Ahmad, Musheer'
'Arjmand, Farukh'
'Tabassum, Sartaj'

_publ_section_title
;
 Synthesis and spectroscopic characterization of diorganotin(iv) complexes
 of N&#x2032;-(4-hydroxypent-3-en-2-ylidene)isonicotinohydrazide:
 chemotherapeutic potential validation by in vitro interaction studies
 with DNA/HSA, DFT, molecular docking and cytotoxic activity
;
_journal_issue 63
_journal_name_full 'RSC Adv.'
_journal_page_first 50673
_journal_paper_doi 10.1039/C5RA06953J
_journal_volume 5
_journal_year 2015
_chemical_formula_moiety 'C23 H21 N3 O2 Sn'
_chemical_formula_sum 'C23 H21 N3 O2 Sn'
_chemical_formula_weight 490.12
_chemical_name_systematic
;
 ?
;
_chemical_properties_physical 'Air-sensitive, Moisture-sensitive, Hygroscopic'
_space_group_IT_number 14
_symmetry_cell_setting monoclinic
_symmetry_space_group_name_Hall '-P 2ybc'
_symmetry_space_group_name_H-M 'P 1 21/c 1'
_atom_sites_solution_hydrogens geom
_atom_sites_solution_primary direct
_atom_sites_solution_secondary difmap
_audit_creation_method SHELXL-97
_audit_update_record
;
2015-04-06 deposited with the CCDC.
2015-05-30 downloaded from the CCDC.
;
_cell_angle_alpha 90.00
_cell_angle_beta 95.574(3)
_cell_angle_gamma 90.00
_cell_formula_units_Z 4
_cell_length_a 9.0499(5)
_cell_length_b 22.576(4)
_cell_length_c 10.339(2)
_cell_measurement_temperature 100(2)
_cell_volume 2102.4(6)
_computing_cell_refinement 'SAINT 6.45 ( Bruker, 2003)'
_computing_data_collection 'SMART 5.628 (Bruker, 2003)'
_computing_data_reduction 'SAINT 6.45 ( Bruker, 2003)'
_computing_molecular_graphics 'DIAMOND 2.1e'
_computing_structure_refinement 'SHELXL-97 (Sheldrick, 1997)'
_computing_structure_solution SIR-97
_diffrn_ambient_temperature 100(2)
_diffrn_measured_fraction_theta_full 0.996
_diffrn_measured_fraction_theta_max 0.996
_diffrn_measurement_device_type 'BRUKER SMART APEX'
_diffrn_measurement_method /w-scans
_diffrn_radiation_monochromator graphite
_diffrn_radiation_source 'fine-focus sealed tube'
_diffrn_radiation_type MoK\a
_diffrn_radiation_wavelength 0.71073
_diffrn_reflns_av_R_equivalents 0.0339
_diffrn_reflns_av_sigmaI/netI 0.0408
_diffrn_reflns_limit_h_max 10
_diffrn_reflns_limit_h_min -10
_diffrn_reflns_limit_k_max 27
_diffrn_reflns_limit_k_min -23
_diffrn_reflns_limit_l_max 12
_diffrn_reflns_limit_l_min -12
_diffrn_reflns_number 11284
_diffrn_reflns_theta_full 25.50
_diffrn_reflns_theta_max 25.50
_diffrn_reflns_theta_min 1.80
_exptl_absorpt_coefficient_mu 1.239
_exptl_absorpt_correction_T_max 0.8264
_exptl_absorpt_correction_T_min 0.7389
_exptl_absorpt_correction_type empirical
_exptl_absorpt_process_details Sadabs
_exptl_crystal_colour White
_exptl_crystal_density_diffrn 1.548
_exptl_crystal_density_method 'not measured'
_exptl_crystal_description Block
_exptl_crystal_F_000 984
_exptl_crystal_size_max 0.26
_exptl_crystal_size_mid 0.20
_exptl_crystal_size_min 0.16
_refine_diff_density_max 1.525
_refine_diff_density_min -0.879
_refine_diff_density_rms 0.146
_refine_ls_extinction_method none
_refine_ls_goodness_of_fit_ref 1.116
_refine_ls_hydrogen_treatment mixed
_refine_ls_matrix_type full
_refine_ls_number_parameters 266
_refine_ls_number_reflns 3900
_refine_ls_number_restraints 1
_refine_ls_restrained_S_all 1.115
_refine_ls_R_factor_all 0.0502
_refine_ls_R_factor_gt 0.0384
_refine_ls_shift/su_max 0.000
_refine_ls_shift/su_mean 0.000
_refine_ls_structure_factor_coef Fsqd
_refine_ls_weighting_details 'calc w=1/[\s^2^(Fo^2^)+(0.0430P)^2^+7.9765P] where P=(Fo^2^+2Fc^2^)/3'
_refine_ls_weighting_scheme calc
_refine_ls_wR_factor_gt 0.0879
_refine_ls_wR_factor_ref 0.1126
_reflns_number_gt 3255
_reflns_number_total 3900
_reflns_threshold_expression >2sigma(I)
_cod_data_source_file c5ra06953j2.cif
_cod_data_source_block Compex1
_cod_depositor_comments
;
The following automatic conversions were performed:

'_symmetry_cell_setting' value 'Monoclinic' changed to 'monoclinic'
according to
/usr/data/users/saulius/crontab/automatic-downloads/rss-feeds/RSC/lib/dictionaries/cif_core.dic
dictionary named 'cif_core.dic' version 2.4.2 from 2011-04-26.

'_exptl_absorpt_correction_type' value 'Empirical' changed to
'empirical' according to
/usr/data/users/saulius/crontab/automatic-downloads/rss-feeds/RSC/lib/dictionaries/cif_core.dic
dictionary named 'cif_core.dic' version 2.4.2 from 2011-04-26.

Automatic conversion script
Id: cif_fix_values 3271 2015-04-21 07:52:19Z andrius 
;
_cod_original_cell_volume 2102.4(7)
_cod_original_sg_symbol_H-M P21/c
_cod_database_code 7220706

loop_
_symmetry_equiv_pos_as_xyz
'x, y, z'
'-x, y+1/2, -z+1/2'
'-x, -y, -z'
'x, -y-1/2, z-1/2'

loop_
_atom_site_label
_atom_site_type_symbol
_atom_site_fract_x
_atom_site_fract_y
_atom_site_fract_z
_atom_site_U_iso_or_equiv
_atom_site_adp_type
_atom_site_occupancy
_atom_site_symmetry_multiplicity
_atom_site_calc_flag
_atom_site_refinement_flags
C1 C 0.3368(5) 0.9790(2) 0.3545(5) 0.0218(10) Uani 1 1 d .
C2 C 0.2398(5) 1.0319(2) 0.3399(5) 0.0224(11) Uani 1 1 d .
C3 C 0.1527(6) 1.0494(2) 0.4367(5) 0.0306(12) Uani 1 1 d .
H3 H 0.1577 1.0295 0.5158 0.037 Uiso 1 1 calc R
C4 C 0.0581(7) 1.0974(3) 0.4123(5) 0.0373(14) Uani 1 1 d .
H4 H -0.0003 1.1085 0.4774 0.045 Uiso 1 1 calc R
C5 C 0.1321(6) 1.1122(2) 0.2110(5) 0.0305(12) Uani 1 1 d .
H5 H 0.1274 1.1340 0.1343 0.037 Uiso 1 1 calc R
C6 C 0.2285(6) 1.0649(2) 0.2243(5) 0.0262(11) Uani 1 1 d .
H6 H 0.2854 1.0549 0.1574 0.031 Uiso 1 1 calc R
C7 C 0.4599(5) 0.8727(2) 0.5777(4) 0.0210(10) Uani 1 1 d .
C8 C 0.5483(5) 0.8205(2) 0.5922(5) 0.0238(11) Uani 1 1 d D
C9 C 0.6086(6) 0.7892(2) 0.4979(5) 0.0254(11) Uani 1 1 d .
C10 C 0.6968(6) 0.7342(2) 0.5327(6) 0.0346(13) Uani 1 1 d .
H10A H 0.7315 0.7176 0.4557 0.052 Uiso 1 1 calc R
H10B H 0.6351 0.7059 0.5712 0.052 Uiso 1 1 calc R
H10C H 0.7802 0.7440 0.5936 0.052 Uiso 1 1 calc R
C11 C 0.3923(6) 0.8968(2) 0.6934(5) 0.0265(11) Uani 1 1 d .
H11A H 0.3361 0.9318 0.6688 0.040 Uiso 1 1 calc R
H11B H 0.4696 0.9065 0.7603 0.040 Uiso 1 1 calc R
H11C H 0.3280 0.8675 0.7253 0.040 Uiso 1 1 calc R
C12 C 0.7175(5) 0.9078(2) 0.2291(4) 0.0215(10) Uani 1 1 d .
C13 C 0.8432(5) 0.8722(2) 0.2554(5) 0.0240(11) Uani 1 1 d .
H13 H 0.8350 0.8362 0.2981 0.029 Uiso 1 1 calc R
C14 C 0.9800(5) 0.8897(2) 0.2186(5) 0.0299(12) Uani 1 1 d .
H14 H 1.0624 0.8652 0.2339 0.036 Uiso 1 1 calc R
C15 C 0.9926(6) 0.9443(2) 0.1587(5) 0.0312(12) Uani 1 1 d .
H15 H 1.0844 0.9567 0.1355 0.037 Uiso 1 1 calc R
C16 C 0.8690(6) 0.9806(2) 0.1332(6) 0.0339(13) Uani 1 1 d .
H16 H 0.8777 1.0170 0.0928 0.041 Uiso 1 1 calc R
C17 C 0.7333(6) 0.9619(2) 0.1684(5) 0.0259(11) Uani 1 1 d .
H17 H 0.6506 0.9861 0.1511 0.031 Uiso 1 1 calc R
C18 C 0.3508(5) 0.8327(2) 0.1571(5) 0.0221(10) Uani 1 1 d .
C19 C 0.2904(5) 0.7793(2) 0.1961(5) 0.0238(11) Uani 1 1 d .
H19 H 0.3234 0.7634 0.2767 0.029 Uiso 1 1 calc R
C20 C 0.1825(6) 0.7499(2) 0.1167(5) 0.0303(12) Uani 1 1 d .
H20 H 0.1413 0.7149 0.1445 0.036 Uiso 1 1 calc R
C21 C 0.1362(6) 0.7733(3) -0.0057(6) 0.0326(13) Uani 1 1 d .
H21 H 0.0652 0.7534 -0.0604 0.039 Uiso 1 1 calc R
C22 C 0.1953(6) 0.8260(2) -0.0460(5) 0.0286(12) Uani 1 1 d .
H22 H 0.1641 0.8412 -0.1277 0.034 Uiso 1 1 calc R
C23 C 0.2998(5) 0.8559(2) 0.0344(5) 0.0242(11) Uani 1 1 d .
H23 H 0.3370 0.8918 0.0075 0.029 Uiso 1 1 calc R
N1 N 0.4347(4) 0.90100(18) 0.4653(4) 0.0215(9) Uani 1 1 d .
N2 N 0.3431(4) 0.95089(17) 0.4653(4) 0.0205(9) Uani 1 1 d .
N3 N 0.0449(6) 1.1288(2) 0.3017(5) 0.0370(12) Uani 1 1 d .
O1 O 0.4055(4) 0.96348(14) 0.2538(3) 0.0230(7) Uani 1 1 d .
O2 O 0.5940(4) 0.80180(14) 0.3744(3) 0.0250(8) Uani 1 1 d .
Sn1 Sn 0.50944(3) 0.879210(14) 0.28210(3) 0.01913(13) Uani 1 1 d .
H8 H 0.569(6) 0.806(2) 0.673(3) 0.042(17) Uiso 1 1 d D

loop_
_atom_site_aniso_label
_atom_site_aniso_U_11
_atom_site_aniso_U_22
_atom_site_aniso_U_33
_atom_site_aniso_U_23
_atom_site_aniso_U_13
_atom_site_aniso_U_12
C1 0.016(2) 0.026(3) 0.023(3) -0.005(2) 0.001(2) 0.003(2)
C2 0.020(3) 0.020(2) 0.026(3) -0.002(2) -0.001(2) 0.0016(19)
C3 0.027(3) 0.034(3) 0.030(3) -0.005(2) -0.002(2) 0.010(2)
C4 0.037(3) 0.049(4) 0.026(3) -0.006(3) 0.001(2) 0.019(3)
C5 0.035(3) 0.025(3) 0.030(3) -0.001(2) -0.003(2) 0.006(2)
C6 0.025(3) 0.029(3) 0.025(3) -0.001(2) 0.001(2) -0.002(2)
C7 0.020(2) 0.029(3) 0.014(2) 0.0026(19) 0.0001(18) -0.008(2)
C8 0.020(2) 0.024(3) 0.026(3) 0.004(2) -0.003(2) -0.002(2)
C9 0.023(3) 0.021(3) 0.032(3) 0.003(2) 0.002(2) -0.003(2)
C10 0.029(3) 0.034(3) 0.040(3) 0.010(3) 0.004(2) 0.010(2)
C11 0.031(3) 0.035(3) 0.014(2) 0.001(2) 0.004(2) 0.002(2)
C12 0.020(2) 0.029(3) 0.017(2) -0.007(2) 0.0059(19) -0.002(2)
C13 0.021(3) 0.027(3) 0.024(3) -0.011(2) 0.002(2) -0.001(2)
C14 0.013(3) 0.038(3) 0.038(3) -0.009(2) 0.001(2) 0.001(2)
C15 0.031(3) 0.038(3) 0.027(3) -0.009(2) 0.011(2) -0.009(2)
C16 0.037(3) 0.024(3) 0.042(3) 0.000(2) 0.013(3) -0.008(2)
C17 0.027(3) 0.022(3) 0.031(3) -0.006(2) 0.008(2) -0.004(2)
C18 0.019(2) 0.022(2) 0.027(3) -0.004(2) 0.008(2) 0.0012(19)
C19 0.020(3) 0.024(3) 0.027(3) 0.006(2) 0.002(2) 0.004(2)
C20 0.023(3) 0.028(3) 0.040(3) -0.002(2) 0.002(2) -0.003(2)
C21 0.018(3) 0.042(3) 0.038(3) -0.014(3) 0.003(2) 0.002(2)
C22 0.025(3) 0.044(3) 0.017(3) 0.004(2) 0.002(2) 0.003(2)
C23 0.023(3) 0.030(3) 0.020(2) 0.005(2) 0.006(2) 0.002(2)
N1 0.022(2) 0.021(2) 0.021(2) -0.0054(17) 0.0042(17) -0.0008(17)
N2 0.019(2) 0.017(2) 0.025(2) -0.0035(17) 0.0024(17) 0.0026(16)
N3 0.039(3) 0.035(3) 0.036(3) -0.006(2) -0.004(2) 0.018(2)
O1 0.0257(19) 0.0202(17) 0.0237(18) 0.0020(14) 0.0053(15) 0.0053(14)
O2 0.032(2) 0.0220(18) 0.0221(18) 0.0026(14) 0.0059(15) 0.0059(15)
Sn1 0.0173(2) 0.0200(2) 0.0205(2) 0.00122(13) 0.00371(13) 0.00142(13)

loop_
_atom_type_symbol
_atom_type_description
_atom_type_scat_dispersion_real
_atom_type_scat_dispersion_imag
_atom_type_scat_source
C C 0.0033 0.0016 'International Tables Vol C Tables 4.2.6.8 and 6.1.1.4'
H H 0.0000 0.0000 'International Tables Vol C Tables 4.2.6.8 and 6.1.1.4'
N N 0.0061 0.0033 'International Tables Vol C Tables 4.2.6.8 and 6.1.1.4'
O O 0.0106 0.0060 'International Tables Vol C Tables 4.2.6.8 and 6.1.1.4'
Sn Sn -0.6537 1.4246 'International Tables Vol C Tables 4.2.6.8 and 6.1.1.4'

loop_
_geom_angle_atom_site_label_1
_geom_angle_atom_site_label_2
_geom_angle_atom_site_label_3
_geom_angle
N2 C1 O1 125.6(4)
N2 C1 C2 117.2(4)
O1 C1 C2 117.2(4)
C3 C2 C6 117.5(5)
C3 C2 C1 121.9(5)
C6 C2 C1 120.6(4)
C4 C3 C2 118.3(5)
N3 C4 C3 124.7(5)
N3 C5 C6 123.9(5)
C5 C6 C2 119.3(5)
N1 C7 C8 122.5(4)
N1 C7 C11 118.5(4)
C8 C7 C11 119.0(4)
C9 C8 C7 127.9(5)
O2 C9 C8 125.4(5)
O2 C9 C10 114.7(5)
C8 C9 C10 119.9(5)
C17 C12 C13 118.5(5)
C17 C12 Sn1 121.4(4)
C13 C12 Sn1 120.2(4)
C14 C13 C12 120.9(5)
C13 C14 C15 119.3(5)
C14 C15 C16 120.5(5)
C17 C16 C15 119.3(5)
C16 C17 C12 121.5(5)
C19 C18 C23 118.5(5)
C19 C18 Sn1 120.8(4)
C23 C18 Sn1 120.6(4)
C20 C19 C18 121.1(5)
C19 C20 C21 119.1(5)
C22 C21 C20 120.5(5)
C23 C22 C21 120.2(5)
C22 C23 C18 120.5(5)
C7 N1 N2 116.0(4)
C7 N1 Sn1 128.7(3)
N2 N1 Sn1 115.2(3)
C1 N2 N1 111.5(4)
C5 N3 C4 116.2(5)
C1 O1 Sn1 111.6(3)
C9 O2 Sn1 128.7(3)
O2 Sn1 C12 94.47(17)
O2 Sn1 C18 93.46(16)
C12 Sn1 C18 124.22(18)
O2 Sn1 N1 85.49(14)
C12 Sn1 N1 121.87(16)
C18 Sn1 N1 113.76(17)
O2 Sn1 O1 160.46(13)
C12 Sn1 O1 94.83(16)
C18 Sn1 O1 95.45(16)
N1 Sn1 O1 75.01(14)

loop_
_geom_bond_atom_site_label_1
_geom_bond_atom_site_label_2
_geom_bond_distance
C1 N2 1.306(6)
C1 O1 1.311(6)
C1 C2 1.480(7)
C2 C3 1.391(7)
C2 C6 1.404(7)
C3 C4 1.388(7)
C4 N3 1.341(7)
C5 N3 1.336(7)
C5 C6 1.378(7)
C7 N1 1.326(6)
C7 C8 1.424(7)
C7 C11 1.498(7)
C8 C9 1.360(7)
C9 O2 1.302(6)
C9 C10 1.500(7)
C12 C17 1.385(7)
C12 C13 1.399(7)
C12 Sn1 2.112(5)
C13 C14 1.387(7)
C14 C15 1.389(8)
C15 C16 1.391(8)
C16 C17 1.381(7)
C18 C19 1.399(7)
C18 C23 1.408(7)
C18 Sn1 2.115(5)
C19 C20 1.383(7)
C20 C21 1.398(8)
C21 C22 1.384(8)
C22 C23 1.374(7)
N1 N2 1.398(5)
N1 Sn1 2.129(4)
O1 Sn1 2.130(3)
O2 Sn1 2.100(3)
